data_7031652
loop_
_publ_author_name
'Gallien, Anna K. E.'
'Schaniel, Dominik'
'Woike, Theo'
'Kl\"ufers, Peter'

_publ_section_title
;
 NO-binding in {Ru(NO)2}(8)-type [Ru(NO)2(PR3)2X]BF4 compounds.
;
_journal_issue 35
_journal_name_full 'Dalton transactions (Cambridge, England : 2003)'
_journal_page_first 13278
_journal_page_last 13292
_journal_paper_doi 10.1039/c4dt01506a
_journal_volume 43
_journal_year 2014
_chemical_formula_moiety 'C36 H30 Br N2 O2 P2 Ru, B F4'
_chemical_formula_sum 'C36 H30 B Br F4 N2 O2 P2 Ru'
_chemical_formula_weight 852.35
_chemical_name_common '[RuBr(NO)2(PPh3)2]BF4'
_space_group_IT_number 14
_symmetry_cell_setting monoclinic
_symmetry_Int_Tables_number 14
_symmetry_space_group_name_Hall '-P 2yn'
_symmetry_space_group_name_H-M 'P 1 21/n 1'
_atom_sites_solution_hydrogens geom
_atom_sites_solution_primary direct
_atom_sites_solution_secondary difmap
_audit_block_code Ru_Br_(NO)2_PPh3_BF4_pn390_gallien
_audit_creation_date 17-Nov-11
_audit_creation_method 'form98_non/compatible with shelxl97-2'
_audit_update_record
;
15-May-2012
;
_cell_angle_alpha 90.00
_cell_angle_beta 116.9370(10)
_cell_angle_gamma 90.00
_cell_formula_units_Z 4
_cell_length_a 19.2932(3)
_cell_length_b 9.96620(10)
_cell_length_c 20.7107(3)
_cell_measurement_reflns_used 14511
_cell_measurement_temperature 173(2)
_cell_measurement_theta_max 27.485
_cell_measurement_theta_min 3.134
_cell_volume 3550.20(9)
_computing_cell_refinement
;
CrysAlisPro, Agilent Technologies,
Version 1.171.36.24 (release 03-12-2012 CrysAlis171 .NET)
(compiled Dec  3 2012,18:21:49)
;
_computing_data_collection
;
CrysAlisPro, Agilent Technologies,
Version 1.171.36.24 (release 03-12-2012 CrysAlis171 .NET)
(compiled Dec  3 2012,18:21:49)
;
_computing_data_reduction
;
CrysAlisPro, Agilent Technologies,
Version 1.171.36.24 (release 03-12-2012 CrysAlis171 .NET)
(compiled Dec  3 2012,18:21:49)
;
_computing_structure_refinement 'SHELXL-97 (G. M. Sheldrick. University of G\"ottingen, 97-2 version)'
_computing_structure_solution
;
'SHELXS-97 (G. M. Sheldrick. University of G\"ottingen, Germany, 1997)'
;
_diffrn_ambient_temperature 173(2)
_diffrn_detector_area_resol_mean 9
_diffrn_measured_fraction_theta_full 0.996
_diffrn_measured_fraction_theta_max 0.996
_diffrn_measurement_device '95mm CCD camera on \k-goniostat'
_diffrn_measurement_device_type KappaCCD
_diffrn_measurement_method 'CCD; rotation images; thick slices'
_diffrn_orient_matrix_type 'by Bruker AXS Collect from scalepack cell'
_diffrn_orient_matrix_UB_11 0.0188062
_diffrn_orient_matrix_UB_12 -0.0252596
_diffrn_orient_matrix_UB_13 0.0519781
_diffrn_orient_matrix_UB_21 -0.0460021
_diffrn_orient_matrix_UB_22 0.0458260
_diffrn_orient_matrix_UB_23 0.0002215
_diffrn_orient_matrix_UB_31 -0.0301716
_diffrn_orient_matrix_UB_32 -0.0856147
_diffrn_orient_matrix_UB_33 -0.0152170
_diffrn_radiation_collimation 0.20
_diffrn_radiation_monochromator 'MONTEL, graded multilayered X-ray optics'
_diffrn_radiation_source 'rotating anode'
_diffrn_radiation_type MoK\a
_diffrn_radiation_wavelength 0.71073
_diffrn_reflns_av_R_equivalents 0.0359
_diffrn_reflns_av_sigmaI/netI 0.0311
_diffrn_reflns_limit_h_max 23
_diffrn_reflns_limit_h_min -25
_diffrn_reflns_limit_k_max 12
_diffrn_reflns_limit_k_min -12
_diffrn_reflns_limit_l_max 26
_diffrn_reflns_limit_l_min -26
_diffrn_reflns_number 28118
_diffrn_reflns_theta_full 27.50
_diffrn_reflns_theta_max 27.50
_diffrn_reflns_theta_min 3.15
_diffrn_source_current 55.00
_diffrn_source_power 3.025
_diffrn_source_type 'FR 591 generator'
_diffrn_source_voltage 55.00
_exptl_absorpt_coefficient_mu 1.714
_exptl_absorpt_correction_type none
_exptl_crystal_colour orange
_exptl_crystal_density_diffrn 1.595
_exptl_crystal_density_method 'not measured'
_exptl_crystal_description block
_exptl_crystal_F_000 1704
_exptl_crystal_size_max 0.25
_exptl_crystal_size_mid 0.22
_exptl_crystal_size_min 0.18
_refine_diff_density_max 0.845
_refine_diff_density_min -0.808
_refine_diff_density_rms 0.065
_refine_ls_extinction_method none
_refine_ls_goodness_of_fit_ref 1.013
_refine_ls_hydrogen_treatment constr
_refine_ls_matrix_type full
_refine_ls_number_parameters 442
_refine_ls_number_reflns 8113
_refine_ls_number_restraints 0
_refine_ls_restrained_S_all 1.013
_refine_ls_R_factor_all 0.0453
_refine_ls_R_factor_gt 0.0303
_refine_ls_shift/su_max 0.001
_refine_ls_shift/su_mean 0.000
_refine_ls_structure_factor_coef Fsqd
_refine_ls_weighting_details 'calc w=1/[\s^2^(Fo^2^)+(0.0313P)^2^+2.6960P] where P=(Fo^2^+2Fc^2^)/3'
_refine_ls_weighting_scheme calc
_refine_ls_wR_factor_gt 0.0684
_refine_ls_wR_factor_ref 0.0745
_reflns_number_gt 6515
_reflns_number_total 8113
_reflns_threshold_expression >2sigma(I)
_cod_data_source_file c4dt01506a2.cif
_cod_data_source_block pn390
_cod_depositor_comments 'Adding full bibliography for 7031650--7031662.cif.'
_cod_original_cell_volume 3550.20(8)
_cod_original_sg_symbol_H-M 'P 21/n'
_cod_database_code 7031652
_kl_diffrn_measurement_scan_angle phi/omega-scan

loop_
_symmetry_equiv_pos_as_xyz
'x, y, z'
'-x+1/2, y+1/2, -z+1/2'
'-x, -y, -z'
'x-1/2, -y-1/2, z-1/2'

loop_
_atom_site_label
_atom_site_type_symbol
_atom_site_fract_x
_atom_site_fract_y
_atom_site_fract_z
_atom_site_U_iso_or_equiv
_atom_site_adp_type
_atom_site_occupancy
_atom_site_symmetry_multiplicity
_atom_site_calc_flag
_atom_site_refinement_flags
Ru1 Ru 0.010507(10) 0.251527(19) 0.254512(9) 0.02519(6) Uani 1 1 d .
Br1 Br 0.145353(14) 0.16166(3) 0.296203(14) 0.04336(8) Uani 1 1 d .
P1 P 0.01029(3) 0.14497(6) 0.36122(3) 0.02777(13) Uani 1 1 d .
P2 P 0.02731(3) 0.34652(6) 0.15355(3) 0.02441(12) Uani 1 1 d .
O2 O -0.02937(13) 0.5011(2) 0.29549(11) 0.0514(5) Uani 1 1 d .
O1 O -0.15256(11) 0.1969(2) 0.16194(12) 0.0600(6) Uani 1 1 d .
N2 N 0.01037(13) 0.4194(2) 0.29305(11) 0.0371(5) Uani 1 1 d .
N1 N -0.08735(12) 0.2130(2) 0.19845(12) 0.0418(5) Uani 1 1 d .
C1 C 0.05580(13) -0.0186(2) 0.38471(12) 0.0287(5) Uani 1 1 d .
C2 C 0.10001(13) -0.0559(3) 0.45684(13) 0.0328(5) Uani 1 1 d .
H2 H 0.1074 0.0054 0.4946 0.039 Uiso 1 1 calc R
C3 C 0.13319(15) -0.1828(3) 0.47340(15) 0.0406(6) Uani 1 1 d .
H3 H 0.1633 -0.2082 0.5226 0.049 Uiso 1 1 calc R
C4 C 0.12279(17) -0.2719(3) 0.41907(17) 0.0451(7) Uani 1 1 d .
H4 H 0.1459 -0.3583 0.4308 0.054 Uiso 1 1 calc R
C5 C 0.07845(18) -0.2356(3) 0.34697(16) 0.0454(7) Uani 1 1 d .
H5 H 0.0709 -0.2975 0.3095 0.055 Uiso 1 1 calc R
C6 C 0.04525(15) -0.1088(3) 0.32988(14) 0.0380(6) Uani 1 1 d .
H6 H 0.0153 -0.0837 0.2806 0.046 Uiso 1 1 calc R
C7 C 0.05939(14) 0.2500(2) 0.44133(13) 0.0319(5) Uani 1 1 d .
C8 C 0.02670(19) 0.2740(3) 0.48773(16) 0.0493(7) Uani 1 1 d .
H8 H -0.0232 0.2388 0.4768 0.059 Uiso 1 1 calc R
C9 C 0.0671(2) 0.3499(4) 0.55048(18) 0.0644(9) Uani 1 1 d .
H9 H 0.0450 0.3657 0.5825 0.077 Uiso 1 1 calc R
C10 C 0.1393(2) 0.4020(3) 0.56586(17) 0.0594(9) Uani 1 1 d .
H10 H 0.1667 0.4538 0.6085 0.071 Uiso 1 1 calc R
C11 C 0.17192(18) 0.3795(3) 0.51993(16) 0.0509(8) Uani 1 1 d .
H11 H 0.2214 0.4162 0.5308 0.061 Uiso 1 1 calc R
C12 C 0.13236(15) 0.3028(3) 0.45751(15) 0.0417(6) Uani 1 1 d .
H12 H 0.1551 0.2866 0.4260 0.050 Uiso 1 1 calc R
C13 C -0.08897(14) 0.1233(3) 0.34767(12) 0.0337(6) Uani 1 1 d .
C14 C -0.11721(15) -0.0017(3) 0.35408(14) 0.0390(6) Uani 1 1 d .
H14 H -0.0839 -0.0777 0.3680 0.047 Uiso 1 1 calc R
C15 C -0.19480(16) -0.0148(4) 0.33987(15) 0.0513(8) Uani 1 1 d .
H15 H -0.2142 -0.0999 0.3446 0.062 Uiso 1 1 calc R
C16 C -0.24333(16) 0.0942(4) 0.31921(16) 0.0575(9) Uani 1 1 d .
H16 H -0.2962 0.0839 0.3091 0.069 Uiso 1 1 calc R
C17 C -0.21569(18) 0.2187(4) 0.31299(17) 0.0586(9) Uani 1 1 d .
H17 H -0.2493 0.2943 0.2993 0.070 Uiso 1 1 calc R
C18 C -0.13846(16) 0.2332(3) 0.32687(16) 0.0477(7) Uani 1 1 d .
H18 H -0.1195 0.3187 0.3221 0.057 Uiso 1 1 calc R
C19 C 0.07458(13) 0.2420(2) 0.11396(12) 0.0272(5) Uani 1 1 d .
C20 C 0.05992(15) 0.1044(3) 0.10727(14) 0.0370(6) Uani 1 1 d .
H20 H 0.0291 0.0647 0.1272 0.044 Uiso 1 1 calc R
C21 C 0.09071(18) 0.0260(3) 0.07119(16) 0.0475(7) Uani 1 1 d .
H21 H 0.0811 -0.0679 0.0668 0.057 Uiso 1 1 calc R
C22 C 0.13504(18) 0.0826(3) 0.04159(15) 0.0475(7) Uani 1 1 d .
H22 H 0.1555 0.0278 0.0167 0.057 Uiso 1 1 calc R
C23 C 0.14963(18) 0.2181(3) 0.04802(17) 0.0486(7) Uani 1 1 d .
H23 H 0.1800 0.2572 0.0274 0.058 Uiso 1 1 calc R
C24 C 0.11975(16) 0.2983(3) 0.08486(15) 0.0395(6) Uani 1 1 d .
H24 H 0.1305 0.3918 0.0899 0.047 Uiso 1 1 calc R
C25 C 0.08144(13) 0.5035(2) 0.18088(12) 0.0277(5) Uani 1 1 d .
C26 C 0.15919(14) 0.5001(3) 0.23335(14) 0.0383(6) Uani 1 1 d .
H26 H 0.1837 0.4166 0.2524 0.046 Uiso 1 1 calc R
C27 C 0.20034(16) 0.6184(3) 0.25747(16) 0.0475(7) Uani 1 1 d .
H27 H 0.2535 0.6156 0.2922 0.057 Uiso 1 1 calc R
C28 C 0.16489(18) 0.7400(3) 0.23160(17) 0.0478(7) Uani 1 1 d .
H28 H 0.1933 0.8210 0.2490 0.057 Uiso 1 1 calc R
C29 C 0.08816(18) 0.7441(3) 0.18035(17) 0.0448(7) Uani 1 1 d .
H29 H 0.0637 0.8282 0.1628 0.054 Uiso 1 1 calc R
C30 C 0.04621(15) 0.6263(3) 0.15413(14) 0.0356(6) Uani 1 1 d .
H30 H -0.0064 0.6297 0.1180 0.043 Uiso 1 1 calc R
C31 C -0.06748(13) 0.3862(2) 0.07996(12) 0.0266(5) Uani 1 1 d .
C32 C -0.09079(14) 0.3375(2) 0.01029(12) 0.0316(5) Uani 1 1 d .
H32 H -0.0560 0.2856 -0.0005 0.038 Uiso 1 1 calc R
C33 C -0.16511(15) 0.3652(3) -0.04343(13) 0.0374(6) Uani 1 1 d .
H33 H -0.1815 0.3312 -0.0910 0.045 Uiso 1 1 calc R
C34 C -0.21546(14) 0.4421(3) -0.02808(13) 0.0371(6) Uani 1 1 d .
H34 H -0.2663 0.4608 -0.0651 0.045 Uiso 1 1 calc R
C35 C -0.19194(13) 0.4919(3) 0.04108(13) 0.0344(6) Uani 1 1 d .
H35 H -0.2262 0.5465 0.0512 0.041 Uiso 1 1 calc R
C36 C -0.11886(13) 0.4622(2) 0.09538(13) 0.0316(5) Uani 1 1 d .
H36 H -0.1035 0.4936 0.1432 0.038 Uiso 1 1 calc R
F1 F 0.57485(11) 0.4398(2) 0.36072(10) 0.0646(5) Uani 1 1 d .
F2 F 0.64690(12) 0.42626(19) 0.30109(10) 0.0650(5) Uani 1 1 d .
F3 F 0.60428(13) 0.2391(2) 0.32931(15) 0.0832(7) Uani 1 1 d .
F4 F 0.69847(10) 0.3593(3) 0.41739(10) 0.0740(6) Uani 1 1 d .
B1 B 0.63150(18) 0.3667(3) 0.35283(18) 0.0418(7) Uani 1 1 d .

loop_
_atom_site_aniso_label
_atom_site_aniso_U_11
_atom_site_aniso_U_22
_atom_site_aniso_U_33
_atom_site_aniso_U_23
_atom_site_aniso_U_13
_atom_site_aniso_U_12
Ru1 0.02129(9) 0.03206(10) 0.02190(9) 0.00338(7) 0.00951(7) -0.00004(7)
Br1 0.02638(12) 0.06795(19) 0.03646(14) 0.02052(13) 0.01487(11) 0.01265(12)
P1 0.0247(3) 0.0354(3) 0.0245(3) 0.0039(2) 0.0122(2) 0.0005(2)
P2 0.0217(3) 0.0290(3) 0.0220(3) 0.0031(2) 0.0095(2) 0.0019(2)
O2 0.0702(14) 0.0413(11) 0.0487(12) -0.0055(9) 0.0324(11) -0.0012(11)
O1 0.0303(10) 0.0668(14) 0.0601(14) 0.0130(11) 0.0005(10) -0.0150(10)
N2 0.0465(12) 0.0374(12) 0.0302(11) 0.0000(9) 0.0198(10) -0.0081(11)
N1 0.0325(12) 0.0532(14) 0.0338(11) 0.0116(10) 0.0099(10) -0.0098(10)
C1 0.0243(11) 0.0348(12) 0.0282(12) 0.0028(10) 0.0129(9) -0.0022(9)
C2 0.0290(12) 0.0406(14) 0.0275(12) 0.0018(10) 0.0116(10) -0.0040(10)
C3 0.0314(13) 0.0457(16) 0.0387(14) 0.0136(12) 0.0106(11) -0.0011(12)
C4 0.0468(16) 0.0332(14) 0.0624(19) 0.0099(13) 0.0310(15) 0.0034(12)
C5 0.0614(18) 0.0336(14) 0.0516(17) -0.0051(12) 0.0347(15) -0.0073(13)
C6 0.0411(14) 0.0431(14) 0.0319(13) 0.0012(11) 0.0185(11) -0.0049(12)
C7 0.0365(13) 0.0317(12) 0.0258(11) 0.0048(10) 0.0127(10) 0.0018(11)
C8 0.0553(18) 0.0568(18) 0.0452(16) -0.0106(14) 0.0310(14) -0.0094(14)
C9 0.084(3) 0.069(2) 0.0511(19) -0.0200(17) 0.0394(19) -0.0092(19)
C10 0.076(2) 0.0495(18) 0.0407(17) -0.0138(14) 0.0153(16) -0.0056(17)
C11 0.0476(16) 0.0481(17) 0.0417(16) -0.0014(13) 0.0067(13) -0.0073(14)
C12 0.0369(14) 0.0489(15) 0.0354(14) 0.0018(12) 0.0129(12) -0.0014(12)
C13 0.0283(12) 0.0523(15) 0.0239(11) 0.0026(11) 0.0150(10) 0.0006(11)
C14 0.0336(13) 0.0533(16) 0.0346(13) -0.0063(12) 0.0193(11) -0.0070(12)
C15 0.0370(15) 0.078(2) 0.0424(16) -0.0150(15) 0.0210(13) -0.0185(15)
C16 0.0299(14) 0.109(3) 0.0392(16) -0.0037(17) 0.0200(13) -0.0045(17)
C17 0.0411(16) 0.096(3) 0.0487(18) 0.0207(17) 0.0287(14) 0.0247(17)
C18 0.0402(15) 0.0610(19) 0.0522(17) 0.0176(15) 0.0299(14) 0.0141(14)
C19 0.0259(11) 0.0315(12) 0.0229(11) 0.0027(9) 0.0099(9) 0.0062(10)
C20 0.0424(14) 0.0352(13) 0.0362(14) -0.0014(11) 0.0203(12) -0.0030(11)
C21 0.0656(19) 0.0358(14) 0.0465(16) -0.0069(12) 0.0301(15) 0.0017(14)
C22 0.0616(18) 0.0483(17) 0.0427(15) 0.0009(13) 0.0324(14) 0.0160(15)
C23 0.0583(18) 0.0530(17) 0.0555(18) 0.0092(14) 0.0441(16) 0.0108(14)
C24 0.0474(15) 0.0352(13) 0.0464(15) 0.0053(12) 0.0306(13) 0.0057(12)
C25 0.0280(11) 0.0328(12) 0.0265(11) -0.0008(9) 0.0161(10) -0.0024(10)
C26 0.0300(12) 0.0459(15) 0.0385(14) 0.0003(12) 0.0152(11) -0.0041(11)
C27 0.0342(14) 0.0628(19) 0.0461(16) -0.0088(14) 0.0187(12) -0.0148(13)
C28 0.0537(17) 0.0432(16) 0.0617(19) -0.0169(14) 0.0396(15) -0.0219(14)
C29 0.0561(17) 0.0317(13) 0.0612(18) -0.0019(13) 0.0394(15) -0.0034(13)
C30 0.0344(13) 0.0373(14) 0.0385(14) 0.0024(11) 0.0195(11) 0.0013(11)
C31 0.0243(11) 0.0307(11) 0.0231(11) 0.0022(9) 0.0091(9) 0.0012(9)
C32 0.0328(12) 0.0341(12) 0.0271(12) -0.0004(10) 0.0130(10) 0.0035(10)
C33 0.0339(13) 0.0467(15) 0.0249(12) -0.0063(11) 0.0075(10) -0.0010(11)
C34 0.0250(11) 0.0477(15) 0.0302(13) 0.0021(11) 0.0052(10) 0.0014(11)
C35 0.0254(11) 0.0446(14) 0.0316(13) 0.0014(11) 0.0114(10) 0.0074(11)
C36 0.0297(12) 0.0377(13) 0.0263(11) -0.0009(10) 0.0117(10) 0.0025(10)
F1 0.0553(10) 0.0833(13) 0.0674(12) 0.0034(10) 0.0385(10) 0.0153(10)
F2 0.0950(14) 0.0606(11) 0.0627(11) 0.0217(9) 0.0561(11) 0.0204(10)
F3 0.0696(13) 0.0503(11) 0.130(2) 0.0036(12) 0.0452(14) -0.0084(10)
F4 0.0446(10) 0.1266(18) 0.0434(10) 0.0077(11) 0.0135(8) 0.0083(11)
B1 0.0391(16) 0.0460(18) 0.0421(17) 0.0088(14) 0.0198(14) 0.0039(14)

loop_
_atom_type_symbol
_atom_type_description
_atom_type_scat_dispersion_real
_atom_type_scat_dispersion_imag
_atom_type_scat_source
C C 0.0033 0.0016 'International Tables Vol C Tables 4.2.6.8 and 6.1.1.4'
H H 0.0000 0.0000 'International Tables Vol C Tables 4.2.6.8 and 6.1.1.4'
B B 0.0013 0.0007 'International Tables Vol C Tables 4.2.6.8 and 6.1.1.4'
Br Br -0.2901 2.4595 'International Tables Vol C Tables 4.2.6.8 and 6.1.1.4'
Br Br -0.2901 2.4595 'International Tables Vol C Tables 4.2.6.8 and 6.1.1.4'
F F 0.0171 0.0103 'International Tables Vol C Tables 4.2.6.8 and 6.1.1.4'
N N 0.0061 0.0033 'International Tables Vol C Tables 4.2.6.8 and 6.1.1.4'
O O 0.0106 0.0060 'International Tables Vol C Tables 4.2.6.8 and 6.1.1.4'
P P 0.1023 0.0942 'International Tables Vol C Tables 4.2.6.8 and 6.1.1.4'
Ru Ru -1.2594 0.8363 'International Tables Vol C Tables 4.2.6.8 and 6.1.1.4'

loop_
_geom_angle_atom_site_label_1
_geom_angle_atom_site_label_2
_geom_angle_atom_site_label_3
_geom_angle
N1 Ru1 N2 105.75(11)
N1 Ru1 P2 92.21(7)
N2 Ru1 P2 92.59(7)
N1 Ru1 P1 93.50(7)
N2 Ru1 P1 90.11(6)
P2 Ru1 P1 172.78(2)
N1 Ru1 Br1 142.03(9)
N2 Ru1 Br1 112.20(7)
P2 Ru1 Br1 85.064(15)
P1 Ru1 Br1 87.712(16)
C1 P1 C13 106.46(12)
C1 P1 C7 106.49(11)
C13 P1 C7 106.58(12)
C1 P1 Ru1 115.68(8)
C13 P1 Ru1 110.10(8)
C7 P1 Ru1 111.04(8)
C19 P2 C31 105.54(10)
C19 P2 C25 107.45(11)
C31 P2 C25 106.93(11)
C19 P2 Ru1 117.00(8)
C31 P2 Ru1 109.18(8)
C25 P2 Ru1 110.23(8)
O2 N2 Ru1 143.0(2)
O1 N1 Ru1 175.3(2)
C6 C1 C2 119.7(2)
C6 C1 P1 119.30(18)
C2 C1 P1 120.97(19)
C3 C2 C1 119.8(2)
C3 C2 H2 120.1
C1 C2 H2 120.1
C4 C3 C2 120.4(2)
C4 C3 H3 119.8
C2 C3 H3 119.8
C3 C4 C5 120.1(3)
C3 C4 H4 120.0
C5 C4 H4 120.0
C6 C5 C4 119.9(3)
C6 C5 H5 120.0
C4 C5 H5 120.0
C5 C6 C1 120.1(2)
C5 C6 H6 120.0
C1 C6 H6 120.0
C8 C7 C12 119.6(2)
C8 C7 P1 121.1(2)
C12 C7 P1 119.2(2)
C7 C8 C9 120.0(3)
C7 C8 H8 120.0
C9 C8 H8 120.0
C10 C9 C8 119.9(3)
C10 C9 H9 120.1
C8 C9 H9 120.1
C11 C10 C9 120.5(3)
C11 C10 H10 119.7
C9 C10 H10 119.7
C10 C11 C12 120.1(3)
C10 C11 H11 120.0
C12 C11 H11 120.0
C11 C12 C7 119.9(3)
C11 C12 H12 120.0
C7 C12 H12 120.0
C18 C13 C14 119.5(2)
C18 C13 P1 118.9(2)
C14 C13 P1 121.5(2)
C13 C14 C15 119.5(3)
C13 C14 H14 120.2
C15 C14 H14 120.2
C16 C15 C14 120.6(3)
C16 C15 H15 119.7
C14 C15 H15 119.7
C15 C16 C17 120.3(3)
C15 C16 H16 119.9
C17 C16 H16 119.9
C16 C17 C18 119.8(3)
C16 C17 H17 120.1
C18 C17 H17 120.1
C13 C18 C17 120.3(3)
C13 C18 H18 119.9
C17 C18 H18 119.9
C24 C19 C20 119.7(2)
C24 C19 P2 120.69(19)
C20 C19 P2 119.39(19)
C21 C20 C19 119.4(3)
C21 C20 H20 120.3
C19 C20 H20 120.3
C22 C21 C20 120.8(3)
C22 C21 H21 119.6
C20 C21 H21 119.6
C23 C22 C21 120.0(3)
C23 C22 H22 120.0
C21 C22 H22 120.0
C22 C23 C24 119.9(3)
C22 C23 H23 120.1
C24 C23 H23 120.1
C19 C24 C23 120.2(3)
C19 C24 H24 119.9
C23 C24 H24 119.9
C30 C25 C26 119.4(2)
C30 C25 P2 121.65(18)
C26 C25 P2 118.83(19)
C27 C26 C25 119.9(3)
C27 C26 H26 120.1
C25 C26 H26 120.1
C28 C27 C26 120.5(3)
C28 C27 H27 119.7
C26 C27 H27 119.7
C27 C28 C29 119.8(3)
C27 C28 H28 120.1
C29 C28 H28 120.1
C28 C29 C30 120.6(3)
C28 C29 H29 119.7
C30 C29 H29 119.7
C25 C30 C29 119.7(2)
C25 C30 H30 120.1
C29 C30 H30 120.1
C32 C31 C36 119.9(2)
C32 C31 P2 121.65(18)
C36 C31 P2 118.43(17)
C33 C32 C31 119.6(2)
C33 C32 H32 120.2
C31 C32 H32 120.2
C34 C33 C32 120.3(2)
C34 C33 H33 119.9
C32 C33 H33 119.9
C33 C34 C35 120.1(2)
C33 C34 H34 119.9
C35 C34 H34 119.9
C36 C35 C34 120.1(2)
C36 C35 H35 119.9
C34 C35 H35 119.9
C35 C36 C31 120.0(2)
C35 C36 H36 120.0
C31 C36 H36 120.0
F2 B1 F4 110.0(3)
F2 B1 F3 107.8(3)
F4 B1 F3 109.4(3)
F2 B1 F1 109.1(2)
F4 B1 F1 111.0(3)
F3 B1 F1 109.4(3)

loop_
_geom_bond_atom_site_label_1
_geom_bond_atom_site_label_2
_geom_bond_distance
Ru1 N1 1.753(2)
Ru1 N2 1.854(2)
Ru1 P2 2.4470(6)
Ru1 P1 2.4537(6)
Ru1 Br1 2.5062(3)
P1 C1 1.811(2)
P1 C13 1.818(2)
P1 C7 1.823(2)
P2 C19 1.807(2)
P2 C31 1.816(2)
P2 C25 1.823(2)
O2 N2 1.135(3)
O1 N1 1.148(3)
C1 C6 1.389(4)
C1 C2 1.394(3)
C2 C3 1.389(4)
C2 H2 0.9500
C3 C4 1.375(4)
C3 H3 0.9500
C4 C5 1.391(4)
C4 H4 0.9500
C5 C6 1.388(4)
C5 H5 0.9500
C6 H6 0.9500
C7 C8 1.388(4)
C7 C12 1.394(4)
C8 C9 1.397(4)
C8 H8 0.9500
C9 C10 1.381(5)
C9 H9 0.9500
C10 C11 1.376(5)
C10 H10 0.9500
C11 C12 1.394(4)
C11 H11 0.9500
C12 H12 0.9500
C13 C18 1.387(4)
C13 C14 1.390(4)
C14 C15 1.395(4)
C14 H14 0.9500
C15 C16 1.369(5)
C15 H15 0.9500
C16 C17 1.380(5)
C16 H16 0.9500
C17 C18 1.391(4)
C17 H17 0.9500
C18 H18 0.9500
C19 C24 1.384(4)
C19 C20 1.394(3)
C20 C21 1.387(4)
C20 H20 0.9500
C21 C22 1.379(4)
C21 H21 0.9500
C22 C23 1.374(4)
C22 H22 0.9500
C23 C24 1.397(4)
C23 H23 0.9500
C24 H24 0.9500
C25 C30 1.387(3)
C25 C26 1.398(3)
C26 C27 1.382(4)
C26 H26 0.9500
C27 C28 1.376(4)
C27 H27 0.9500
C28 C29 1.377(4)
C28 H28 0.9500
C29 C30 1.390(4)
C29 H29 0.9500
C30 H30 0.9500
C31 C32 1.390(3)
C31 C36 1.395(3)
C32 C33 1.387(3)
C32 H32 0.9500
C33 C34 1.383(4)
C33 H33 0.9500
C34 C35 1.384(3)
C34 H34 0.9500
C35 C36 1.380(3)
C35 H35 0.9500
C36 H36 0.9500
F1 B1 1.383(4)
F2 B1 1.370(4)
F3 B1 1.378(4)
F4 B1 1.377(4)

loop_
_geom_torsion_atom_site_label_1
_geom_torsion_atom_site_label_2
_geom_torsion_atom_site_label_3
_geom_torsion_atom_site_label_4
_geom_torsion
N1 Ru1 P1 C1 102.85(12)
N2 Ru1 P1 C1 -151.37(11)
P2 Ru1 P1 C1 -39.3(2)
Br1 Ru1 P1 C1 -39.15(8)
N1 Ru1 P1 C13 -17.86(13)
N2 Ru1 P1 C13 87.92(12)
P2 Ru1 P1 C13 -160.04(18)
Br1 Ru1 P1 C13 -159.86(10)
N1 Ru1 P1 C7 -135.66(12)
N2 Ru1 P1 C7 -29.88(11)
P2 Ru1 P1 C7 82.2(2)
Br1 Ru1 P1 C7 82.34(9)
N1 Ru1 P2 C19 -100.95(12)
N2 Ru1 P2 C19 153.17(11)
P1 Ru1 P2 C19 41.3(2)
Br1 Ru1 P2 C19 41.10(8)
N1 Ru1 P2 C31 18.75(12)
N2 Ru1 P2 C31 -87.13(11)
P1 Ru1 P2 C31 160.97(18)
Br1 Ru1 P2 C31 160.80(8)
N1 Ru1 P2 C25 135.93(12)
N2 Ru1 P2 C25 30.05(11)
P1 Ru1 P2 C25 -81.85(19)
Br1 Ru1 P2 C25 -82.02(8)
N1 Ru1 N2 O2 4.4(3)
P2 Ru1 N2 O2 97.5(3)
P1 Ru1 N2 O2 -89.2(3)
Br1 Ru1 N2 O2 -176.8(3)
N2 Ru1 N1 O1 15(3)
P2 Ru1 N1 O1 -78(3)
P1 Ru1 N1 O1 107(3)
Br1 Ru1 N1 O1 -163(3)
C13 P1 C1 C6 83.4(2)
C7 P1 C1 C6 -163.12(19)
Ru1 P1 C1 C6 -39.2(2)
C13 P1 C1 C2 -95.5(2)
C7 P1 C1 C2 18.0(2)
Ru1 P1 C1 C2 141.85(17)
C6 C1 C2 C3 0.0(4)
P1 C1 C2 C3 178.91(19)
C1 C2 C3 C4 0.1(4)
C2 C3 C4 C5 -0.4(4)
C3 C4 C5 C6 0.5(4)
C4 C5 C6 C1 -0.5(4)
C2 C1 C6 C5 0.2(4)
P1 C1 C6 C5 -178.8(2)
C1 P1 C7 C8 -99.8(2)
C13 P1 C7 C8 13.6(3)
Ru1 P1 C7 C8 133.5(2)
C1 P1 C7 C12 77.8(2)
C13 P1 C7 C12 -168.8(2)
Ru1 P1 C7 C12 -48.9(2)
C12 C7 C8 C9 -0.4(4)
P1 C7 C8 C9 177.1(2)
C7 C8 C9 C10 0.6(5)
C8 C9 C10 C11 -0.1(5)
C9 C10 C11 C12 -0.4(5)
C10 C11 C12 C7 0.6(4)
C8 C7 C12 C11 -0.1(4)
P1 C7 C12 C11 -177.7(2)
C1 P1 C13 C18 -178.1(2)
C7 P1 C13 C18 68.5(2)
Ru1 P1 C13 C18 -52.0(2)
C1 P1 C13 C14 -1.5(2)
C7 P1 C13 C14 -114.8(2)
Ru1 P1 C13 C14 124.63(19)
C18 C13 C14 C15 -0.3(4)
P1 C13 C14 C15 -177.0(2)
C13 C14 C15 C16 0.5(4)
C14 C15 C16 C17 -0.7(4)
C15 C16 C17 C18 0.8(5)
C14 C13 C18 C17 0.5(4)
P1 C13 C18 C17 177.2(2)
C16 C17 C18 C13 -0.7(5)
C31 P2 C19 C24 90.2(2)
C25 P2 C19 C24 -23.6(2)
Ru1 P2 C19 C24 -148.18(18)
C31 P2 C19 C20 -84.3(2)
C25 P2 C19 C20 161.81(19)
Ru1 P2 C19 C20 37.3(2)
C24 C19 C20 C21 -0.2(4)
P2 C19 C20 C21 174.4(2)
C19 C20 C21 C22 -0.4(4)
C20 C21 C22 C23 0.4(5)
C21 C22 C23 C24 0.3(5)
C20 C19 C24 C23 0.9(4)
P2 C19 C24 C23 -173.6(2)
C22 C23 C24 C19 -0.9(5)
C19 P2 C25 C30 121.7(2)
C31 P2 C25 C30 8.8(2)
Ru1 P2 C25 C30 -109.79(19)
C19 P2 C25 C26 -62.2(2)
C31 P2 C25 C26 -175.07(19)
Ru1 P2 C25 C26 66.4(2)
C30 C25 C26 C27 -0.7(4)
P2 C25 C26 C27 -176.9(2)
C25 C26 C27 C28 1.6(4)
C26 C27 C28 C29 -1.1(4)
C27 C28 C29 C30 -0.4(4)
C26 C25 C30 C29 -0.8(4)
P2 C25 C30 C29 175.3(2)
C28 C29 C30 C25 1.3(4)
C19 P2 C31 C32 0.4(2)
C25 P2 C31 C32 114.6(2)
Ru1 P2 C31 C32 -126.13(19)
C19 P2 C31 C36 177.39(19)
C25 P2 C31 C36 -68.4(2)
Ru1 P2 C31 C36 50.8(2)
C36 C31 C32 C33 0.1(4)
P2 C31 C32 C33 177.0(2)
C31 C32 C33 C34 0.8(4)
C32 C33 C34 C35 0.0(4)
C33 C34 C35 C36 -1.6(4)
C34 C35 C36 C31 2.4(4)
C32 C31 C36 C35 -1.6(4)
P2 C31 C36 C35 -178.65(19)
